data_8100711
loop_
_publ_author_name
'Smyth, D. R.'
'Tiekink, E. R. T.'

_publ_section_title
;
Crystal structure of bis(benzamide-2-thiolato)(\m~2~-bis(diphenylphosphino)
propane)digold(I) dimethanol solvate, C~43~H~46~Au~2~N~2~O~4~P~2~S~2~
;
_journal_issue 3
_journal_name_full 'Zeitschrift f\"ur Kristallographie - New Crystal Structures'
_journal_page_first 363
_journal_page_last 365
_journal_volume 217
_journal_year 2002
_chemical_formula_moiety 'C43 H46 Au2 N2 O4 P2 S2'
_chemical_formula_structural 'C43 H46 Au2 N2 O4 P2 S2'
_chemical_formula_sum 'C43 H46 Au2 N2 O4 P2 S2'
_chemical_formula_weight 1174.85
_space_group_IT_number 14
_symmetry_cell_setting monoclinic
_symmetry_space_group_name_Hall '-P 2ybc'
_symmetry_space_group_name_H-M 'P 1 21/c 1'
_cell_angle_alpha 90
_cell_angle_beta 96.23(3)
_cell_angle_gamma 90
_cell_formula_units_Z 4
_cell_length_a 12.233(3)
_cell_length_b 15.395(3)
_cell_length_c 23.014(8)
_cell_measurement_temperature 173
_cell_volume 4309(2)
_diffrn_ambient_temperature 173
_exptl_crystal_density_diffrn 1.811
_cod_original_sg_symbol_H-M 'P 21/c'
_cod_original_formula_sum 'C43 H46 Au2 N2 O4 P2 S2 '
_cod_database_code 8100711

loop_
_symmetry_equiv_pos_as_xyz
'  +x,  +y,  +z'
'  -x,1/2+y,1/2-z'
'  -x,  -y,  -z'
'  +x,1/2-y,1/2+z'

loop_
_atom_site_label
_atom_site_type_symbol
_atom_site_fract_x
_atom_site_fract_y
_atom_site_fract_z
_atom_site_U_iso_or_equiv
_atom_site_adp_type
_atom_site_occupancy
_atom_site_symmetry_multiplicity
_atom_site_calc_flag
_atom_site_refinement_flags
_atom_site_disorder_assembly
_atom_site_disorder_group
Au1 Au 0.18595(2) -0.007588(17) 0.215252(12) 0.02825(7) Uani 1 4 d . . .
Au2 Au -0.04791(2) -0.069447(16) 0.199111(12) 0.02613(7) Uani 1 4 d . . .
S1 S 0.22629(16) -0.10683(12) 0.28934(8) 0.0351(4) Uani 1 4 d . . .
S2 S 0.03891(15) -0.18417(11) 0.15942(8) 0.0311(4) Uani 1 4 d . . .
P1 P 0.15390(15) 0.08870(11) 0.14086(8) 0.0273(4) Uani 1 4 d . . .
P2 P -0.12234(15) 0.04979(11) 0.23643(8) 0.0271(4) Uani 1 4 d . . .
O1 O 0.3188(6) -0.1750(6) 0.4742(3) 0.112(3) Uani 1 4 d . . .
O2 O 0.0127(5) -0.2910(4) -0.0261(2) 0.0517(15) Uani 1 4 d . . .
O3 O 0.4945(7) -0.2528(5) 0.5320(3) 0.091(2) Uani 1 4 d . . .
H3 H 0.4464 -0.2222 0.5126 0.091 Uiso 1 4 d . . .
O4 O 0.4975(7) -0.3131(5) 0.6412(3) 0.088(2) Uani 1 4 d . . .
H4 H 0.4864 -0.3130 0.6047 0.087 Uiso 1 4 d . . .
N1 N 0.1796(6) -0.1373(5) 0.4131(3) 0.066(2) Uani 1 4 d . . .
H1a H 0.1347 -0.1653 0.4339 0.079 Uiso 1 4 calc R . .
H1b H 0.1535 -0.1098 0.3811 0.079 Uiso 1 4 calc R . .
N2 N 0.1042(6) -0.2048(5) 0.0395(3) 0.0536(19) Uani 1 4 d . . .
H2a H 0.1512 -0.1910 0.0146 0.064 Uiso 1 4 calc R . .
H2b H 0.1114 -0.1822 0.0748 0.064 Uiso 1 4 calc R . .
C1 C 0.3582(6) -0.0841(5) 0.3953(3) 0.0379(19) Uani 1 4 d . . .
C1' C 0.2832(8) -0.1366(6) 0.4296(4) 0.054(2) Uani 1 4 d . . .
C2 C 0.3372(6) -0.0624(4) 0.3356(3) 0.0367(18) Uani 1 4 d . . .
C3 C 0.4128(6) -0.0083(5) 0.3121(4) 0.0372(17) Uani 1 4 d . . .
H3a H 0.4023 0.0051 0.2716 0.045 Uiso 1 4 calc R . .
C4 C 0.5028(7) 0.0266(6) 0.3462(5) 0.060(3) Uani 1 4 d . . .
H4a H 0.5509 0.0654 0.3293 0.072 Uiso 1 4 calc R . .
C5 C 0.5220(8) 0.0049(7) 0.4043(5) 0.074(3) Uani 1 4 d . . .
H5 H 0.5836 0.0282 0.4280 0.088 Uiso 1 4 calc R . .
C6 C 0.4513(7) -0.0508(7) 0.4278(4) 0.060(3) Uani 1 4 d . . .
H6 H 0.4664 -0.0673 0.4676 0.072 Uiso 1 4 calc R . .
C11 C -0.0614(6) -0.2793(4) 0.0639(3) 0.0277(15) Uani 1 4 d . . .
C11' C 0.0224(6) -0.2596(5) 0.0237(3) 0.0339(17) Uani 1 4 d . . .
C12 C -0.0669(5) -0.2475(4) 0.1203(3) 0.0254(15) Uani 1 4 d . . .
C13 C -0.1572(6) -0.2708(5) 0.1498(3) 0.0410(19) Uani 1 4 d . . .
H13 H -0.1614 -0.2488 0.1881 0.049 Uiso 1 4 calc R . .
C14 C -0.2403(7) -0.3246(6) 0.1252(4) 0.058(3) Uani 1 4 d . . .
H14 H -0.3020 -0.3372 0.1454 0.070 Uiso 1 4 calc R . .
C15 C -0.2318(7) -0.3595(5) 0.0706(4) 0.054(2) Uani 1 4 d . . .
H15 H -0.2857 -0.3994 0.0540 0.065 Uiso 1 4 calc R . .
C16 C -0.1453(7) -0.3366(5) 0.0405(4) 0.045(2) Uani 1 4 d . . .
H16 H -0.1416 -0.3601 0.0026 0.054 Uiso 1 4 calc R . .
C21 C 0.1982(6) 0.0452(5) 0.0735(3) 0.0335(17) Uani 1 4 d . . .
C22 C 0.1569(8) 0.0738(6) 0.0190(4) 0.052(2) Uani 1 4 d . . .
H22 H 0.1015 0.1173 0.0151 0.062 Uiso 1 4 calc R . .
C23 C 0.1964(8) 0.0389(6) -0.0307(4) 0.056(2) Uani 1 4 d . . .
H23 H 0.1685 0.0595 -0.0683 0.067 Uiso 1 4 calc R . .
C24 C 0.2755(7) -0.0249(6) -0.0256(4) 0.053(2) Uani 1 4 d . . .
H24 H 0.3012 -0.0492 -0.0596 0.064 Uiso 1 4 calc R . .
C25 C 0.3166(7) -0.0529(6) 0.0284(4) 0.054(2) Uani 1 4 d . . .
H25 H 0.3710 -0.0971 0.0322 0.065 Uiso 1 4 calc R . .
C26 C 0.2793(6) -0.0172(5) 0.0781(4) 0.044(2) Uani 1 4 d . . .
H26 H 0.3102 -0.0361 0.1156 0.052 Uiso 1 4 calc R . .
C31 C 0.2281(6) 0.1889(5) 0.1569(3) 0.0307(16) Uani 1 4 d . . .
C32 C 0.2810(6) 0.2019(5) 0.2134(3) 0.0367(18) Uani 1 4 d . . .
H32 H 0.2798 0.1573 0.2418 0.044 Uiso 1 4 calc R . .
C33 C 0.3348(7) 0.2786(5) 0.2280(4) 0.048(2) Uani 1 4 d . . .
H33 H 0.3690 0.2877 0.2665 0.058 Uiso 1 4 calc R . .
C34 C 0.3383(8) 0.3413(6) 0.1866(4) 0.057(2) Uani 1 4 d . . .
H34 H 0.3776 0.3936 0.1961 0.068 Uiso 1 4 calc R . .
C35 C 0.2855(8) 0.3299(6) 0.1311(5) 0.071(3) Uani 1 4 d . . .
H35 H 0.2860 0.3754 0.1032 0.085 Uiso 1 4 calc R . .
C36 C 0.2324(7) 0.2537(5) 0.1159(4) 0.053(2) Uani 1 4 d . . .
H36 H 0.1986 0.2454 0.0771 0.064 Uiso 1 4 calc R . .
C41 C 0.0114(6) 0.1230(5) 0.1214(3) 0.0343(17) Uani 1 4 d . . .
H41a H 0.0069 0.1542 0.0836 0.041 Uiso 1 4 calc R . .
H41b H -0.0351 0.0705 0.1155 0.041 Uiso 1 4 calc R . .
C42 C -0.0366(6) 0.1816(4) 0.1662(3) 0.0380(19) Uani 1 4 d . . .
H42a H 0.0063 0.2363 0.1689 0.046 Uiso 1 4 calc R . .
H42b H -0.1127 0.1968 0.1503 0.046 Uiso 1 4 calc R . .
C43 C -0.0402(6) 0.1475(4) 0.2277(3) 0.0306(16) Uani 1 4 d . . .
H43a H -0.0687 0.1944 0.2513 0.037 Uiso 1 4 calc R . .
H43b H 0.0362 0.1354 0.2445 0.037 Uiso 1 4 calc R . .
C51 C -0.1288(6) 0.0446(4) 0.3146(3) 0.0315(16) Uani 1 4 d . . .
C52 C -0.1936(6) 0.1011(5) 0.3421(3) 0.0376(18) Uani 1 4 d . . .
H52 H -0.2358 0.1438 0.3198 0.045 Uiso 1 4 calc R . .
C53 C -0.1979(7) 0.0962(5) 0.4020(4) 0.048(2) Uani 1 4 d . . .
H53 H -0.2459 0.1332 0.4204 0.057 Uiso 1 4 calc R . .
C54 C -0.1328(8) 0.0377(5) 0.4344(4) 0.052(2) Uani 1 4 d . . .
H54 H -0.1331 0.0362 0.4757 0.062 Uiso 1 4 calc R . .
C55 C -0.0681(9) -0.0180(6) 0.4082(4) 0.073(3) Uani 1 4 d . . .
H55 H -0.0241 -0.0593 0.4308 0.087 Uiso 1 4 calc R . .
C56 C -0.0664(8) -0.0141(6) 0.3476(4) 0.053(2) Uani 1 4 d . . .
H56 H -0.0209 -0.0532 0.3292 0.064 Uiso 1 4 calc R . .
C61 C -0.2609(5) 0.0735(4) 0.2040(3) 0.0291(15) Uani 1 4 d . . .
C62 C -0.3288(6) 0.0043(5) 0.1845(3) 0.0363(17) Uani 1 4 d . . .
H62 H -0.3013 -0.0534 0.1874 0.044 Uiso 1 4 calc R . .
C63 C -0.4357(6) 0.0192(5) 0.1612(4) 0.043(2) Uani 1 4 d . . .
H63 H -0.4813 -0.0281 0.1476 0.051 Uiso 1 4 calc R . .
C64 C -0.4764(7) 0.1028(6) 0.1575(4) 0.051(2) Uani 1 4 d . . .
H64 H -0.5505 0.1129 0.1421 0.062 Uiso 1 4 calc R . .
C65 C -0.4090(7) 0.1723(6) 0.1763(4) 0.051(2) Uani 1 4 d . . .
H65 H -0.4367 0.2300 0.1729 0.061 Uiso 1 4 calc R . .
C66 C -0.3021(6) 0.1577(5) 0.1998(4) 0.041(2) Uani 1 4 d . . .
H66 H -0.2565 0.2052 0.2130 0.050 Uiso 1 4 calc R . .
C71 C 0.5632(10) -0.2899(8) 0.4942(5) 0.098(4) Uani 1 4 d . . .
H71a H 0.5499 -0.2623 0.4557 0.148 Uiso 1 4 calc R . .
H71b H 0.5478 -0.3523 0.4904 0.148 Uiso 1 4 calc R . .
H71c H 0.6402 -0.2813 0.5099 0.148 Uiso 1 4 calc R . .
C72 C 0.4025(9) -0.2845(7) 0.6652(5) 0.078(3) Uani 1 4 d . . .
H72a H 0.3870 -0.3237 0.6968 0.116 Uiso 1 4 calc R . .
H72b H 0.3399 -0.2842 0.6348 0.116 Uiso 1 4 calc R . .
H72c H 0.4147 -0.2256 0.6808 0.116 Uiso 1 4 calc R . .

loop_
_atom_site_aniso_label
_atom_site_aniso_U_11
_atom_site_aniso_U_22
_atom_site_aniso_U_33
_atom_site_aniso_U_23
_atom_site_aniso_U_13
_atom_site_aniso_U_12
Au1 0.02662(14) 0.03033(14) 0.02757(14) 0.00661(12) 0.00184(11) 0.00075(12)
Au2 0.02804(14) 0.02429(13) 0.02645(14) -0.00270(11) 0.00475(10) 0.00080(11)
S1 0.0403(11) 0.0321(9) 0.0302(10) 0.0080(8) -0.0083(8) -0.0075(8)
S2 0.0282(10) 0.0306(9) 0.0352(10) -0.0090(8) 0.0057(8) 0.0025(7)
P1 0.0234(9) 0.0314(10) 0.0271(10) 0.0062(8) 0.0022(7) -0.0006(7)
P2 0.0252(10) 0.0256(9) 0.0313(10) -0.0043(7) 0.0065(8) -0.0012(7)
O1 0.070(5) 0.216(10) 0.056(5) 0.067(6) 0.029(4) 0.058(6)
O2 0.068(4) 0.059(4) 0.030(3) -0.003(3) 0.015(3) 0.010(3)
O3 0.097(6) 0.105(6) 0.071(5) 0.019(5) 0.011(5) 0.030(5)
O4 0.103(6) 0.097(6) 0.065(5) 0.009(4) 0.012(4) 0.033(5)
N1 0.055(5) 0.091(6) 0.048(5) 0.035(5) -0.011(4) -0.031(5)
N2 0.049(5) 0.075(5) 0.040(4) 0.008(4) 0.018(3) -0.012(4)
C1 0.022(4) 0.052(5) 0.038(4) -0.018(4) -0.003(3) 0.009(3)
C1' 0.060(6) 0.074(6) 0.029(4) 0.002(4) 0.012(4) 0.036(5)
C2 0.035(4) 0.026(4) 0.049(5) -0.004(3) 0.006(4) 0.007(3)
C3 0.026(4) 0.038(4) 0.048(5) -0.001(4) 0.005(3) 0.001(3)
C4 0.029(5) 0.048(5) 0.104(9) -0.021(5) 0.015(5) -0.005(4)
C5 0.038(5) 0.097(9) 0.083(8) -0.053(7) -0.008(5) 0.000(6)
C6 0.043(5) 0.100(8) 0.036(5) -0.031(5) -0.006(4) 0.008(5)
C11 0.030(4) 0.024(3) 0.030(4) 0.006(3) 0.008(3) 0.004(3)
C11' 0.043(5) 0.033(4) 0.027(4) 0.006(3) 0.006(3) 0.009(3)
C12 0.025(4) 0.023(3) 0.029(4) -0.002(3) 0.008(3) 0.000(3)
C13 0.034(4) 0.055(5) 0.034(4) 0.001(4) 0.003(3) -0.011(4)
C14 0.049(6) 0.069(6) 0.058(6) 0.006(5) 0.006(5) -0.027(5)
C15 0.060(6) 0.043(5) 0.058(6) 0.008(4) 0.004(5) -0.021(4)
C16 0.057(6) 0.040(4) 0.035(5) -0.005(4) -0.004(4) -0.008(4)
C21 0.032(4) 0.039(4) 0.030(4) 0.005(3) 0.002(3) -0.001(3)
C22 0.065(6) 0.053(5) 0.038(5) 0.004(4) 0.006(4) 0.018(5)
C23 0.078(7) 0.064(6) 0.024(4) 0.008(4) -0.005(4) 0.003(5)
C24 0.053(6) 0.074(6) 0.034(5) -0.010(5) 0.014(4) 0.000(5)
C25 0.050(6) 0.053(5) 0.061(6) -0.004(5) 0.017(5) 0.012(4)
C26 0.034(4) 0.063(5) 0.034(4) -0.002(4) 0.005(3) 0.003(4)
C31 0.026(4) 0.035(4) 0.031(4) 0.005(3) 0.005(3) -0.001(3)
C32 0.040(5) 0.041(4) 0.030(4) -0.001(3) 0.008(3) 0.003(3)
C33 0.047(5) 0.056(5) 0.042(5) -0.018(4) 0.004(4) -0.021(4)
C34 0.053(6) 0.050(5) 0.069(7) -0.008(5) 0.014(5) -0.013(4)
C35 0.076(7) 0.049(6) 0.082(8) 0.026(5) -0.017(6) -0.028(5)
C36 0.054(6) 0.050(5) 0.051(5) 0.022(4) -0.011(4) -0.022(4)
C41 0.026(4) 0.039(4) 0.036(4) 0.009(3) -0.005(3) 0.004(3)
C42 0.037(4) 0.021(3) 0.057(5) 0.003(3) 0.003(4) -0.004(3)
C43 0.031(4) 0.022(3) 0.040(4) -0.005(3) 0.012(3) -0.005(3)
C51 0.037(4) 0.029(4) 0.029(4) -0.003(3) 0.007(3) -0.003(3)
C52 0.033(4) 0.043(4) 0.037(4) -0.004(4) 0.005(3) 0.000(3)
C53 0.051(5) 0.050(5) 0.044(5) -0.014(4) 0.008(4) -0.006(4)
C54 0.077(7) 0.052(5) 0.029(4) -0.012(4) 0.014(5) -0.013(5)
C55 0.115(9) 0.071(7) 0.031(5) 0.015(5) 0.001(5) 0.043(6)
C56 0.068(6) 0.056(5) 0.037(5) -0.002(4) 0.011(4) 0.017(5)
C61 0.025(4) 0.029(3) 0.033(4) 0.000(3) 0.005(3) 0.001(3)
C62 0.034(4) 0.036(4) 0.039(4) 0.000(4) 0.005(3) -0.003(3)
C63 0.031(4) 0.052(5) 0.045(5) -0.001(4) 0.001(4) -0.005(4)
C64 0.023(4) 0.081(7) 0.051(6) 0.005(5) 0.009(4) 0.004(4)
C65 0.043(5) 0.050(5) 0.061(6) 0.008(4) 0.014(5) 0.018(4)
C66 0.030(4) 0.035(4) 0.060(6) 0.004(4) 0.008(4) 0.006(3)
C71 0.086(9) 0.123(11) 0.090(10) -0.021(8) 0.028(8) -0.001(8)
C72 0.080(8) 0.068(7) 0.088(8) -0.027(6) 0.023(7) 0.008(6)

loop_
_geom_bond_atom_site_label_1
_geom_bond_atom_site_label_2
_geom_bond_distance
_geom_bond_site_symmetry_2
_geom_bond_publ_flag
Au1 P1 2.2665(18) . ?
Au1 S1 2.3027(18) . ?
Au1 Au2 2.9997(7) . ?
Au2 P2 2.2597(18) . ?
Au2 S2 2.3005(17) . ?
S1 C2 1.769(8) . ?
S2 C12 1.784(7) . ?
P1 C31 1.808(7) . ?
P1 C21 1.823(8) . ?
P1 C41 1.830(7) . ?
P2 C51 1.812(7) . ?
P2 C61 1.814(7) . ?
P2 C43 1.832(6) . ?
O1 C1' 1.224(10) . ?
O2 C11' 1.238(8) . ?
O3 C71 1.396(12) . ?
O4 C72 1.411(11) . ?
N1 C1' 1.282(11) . ?
N2 C11' 1.330(10) . ?
C1 C6 1.390(11) . ?
C1 C2 1.411(11) . ?
C1 C1' 1.507(12) . ?
C2 C3 1.396(10) . ?
C3 C4 1.389(11) . ?
C4 C5 1.375(14) . ?
C5 C6 1.371(14) . ?
C11 C16 1.415(10) . ?
C11 C12 1.396(9) . ?
C11 C11' 1.486(10) . ?
C12 C13 1.405(9) . ?
C13 C14 1.384(10) . ?
C14 C15 1.380(12) . ?
C15 C16 1.373(11) . ?
C21 C22 1.374(10) . ?
C21 C26 1.378(10) . ?
C22 C23 1.395(11) . ?
C23 C24 1.375(12) . ?
C24 C25 1.360(12) . ?
C25 C26 1.389(11) . ?
C31 C36 1.379(10) . ?
C31 C32 1.401(10) . ?
C32 C33 1.375(10) . ?
C33 C34 1.359(12) . ?
C34 C35 1.380(13) . ?
C35 C36 1.368(11) . ?
C41 C42 1.533(10) . ?
C42 C43 1.515(10) . ?
C51 C56 1.361(10) . ?
C51 C52 1.375(10) . ?
C52 C53 1.388(11) . ?
C53 C54 1.367(12) . ?
C54 C55 1.353(12) . ?
C55 C56 1.398(11) . ?
C61 C62 1.395(9) . ?
C61 C66 1.390(9) . ?
C62 C63 1.377(10) . ?
C63 C64 1.380(11) . ?
C64 C65 1.391(12) . ?
C65 C66 1.378(11) . ?
